data_1566390
loop_
_publ_author_name
'Birchall, Lee'
'Truccolo, Giada'
'Jackson, Lewis'
'Shepherd, Helena Jane'

_publ_section_title
;
 Co-crystallisation as a Modular Approach to the Discovery of
 Spin-Crossover Materials
;
_journal_name_full 'Chemical Science'
_journal_paper_doi 10.1039/D1SC04956A
_journal_year 2022
_chemical_formula_moiety '2(C11 H9 Fe0.5 N5), 2(B F4), C2 H6 O'
_chemical_formula_sum 'C24 H24 B2 F8 Fe N10 O'
_chemical_formula_weight 698.00
_space_group_crystal_system monoclinic
_space_group_IT_number 15
_space_group_name_Hall '-C 2yc'
_space_group_name_H-M_alt 'C 1 2/c 1'
_atom_sites_solution_hydrogens geom
_atom_sites_solution_primary dual
_audit_creation_date 2021-08-09
_audit_creation_method
;
Olex2 1.3
(compiled 2020.11.12 svn.r5f609507 for OlexSys, GUI svn.r6272)
;
_audit_update_record
;
2021-08-11 deposited with the CCDC.	2022-02-17 downloaded from the CCDC.
;
_cell_angle_alpha 90
_cell_angle_beta 113.2860(10)
_cell_angle_gamma 90
_cell_formula_units_Z 8
_cell_length_a 20.4712(2)
_cell_length_b 17.30860(10)
_cell_length_c 18.6657(2)
_cell_measurement_reflns_used 10481
_cell_measurement_temperature 150.00(10)
_cell_measurement_theta_max 71.8190
_cell_measurement_theta_min 3.7010
_cell_volume 6075.04(11)
_computing_cell_refinement 'CrysAlisPro 1.171.40.67a (Rigaku OD, 2019)'
_computing_data_collection 'CrysAlisPro 1.171.40.67a (Rigaku OD, 2019)'
_computing_data_reduction 'CrysAlisPro 1.171.40.67a (Rigaku OD, 2019)'
_computing_molecular_graphics 'Olex2 1.3 (Dolomanov et al., 2009)'
_computing_publication_material 'Olex2 1.3 (Dolomanov et al., 2009)'
_computing_structure_refinement 'SHELXL 2013/4 (Sheldrick, 2015)'
_computing_structure_solution 'SHELXT 2014/5 (Sheldrick, 2014)'
_diffrn_ambient_environment N~2~
_diffrn_ambient_temperature 150.00(10)
_diffrn_detector 'CCD plate'
_diffrn_detector_area_resol_mean 5.2887
_diffrn_detector_type AtlasS2
_diffrn_measured_fraction_theta_full 0.999
_diffrn_measured_fraction_theta_max 0.983
_diffrn_measurement_details
;
List of Runs (angles in degrees, time in seconds):

  # Type    Start    End  Width  t~exp~   \w     \q     \k     \f   Frames
#--------------------------------------------------------------------------
  1  \w    -92.00  -2.00   1.00    3.00    --  -42.16 125.00 150.00   90
  2  \w   -115.00 -14.00   1.00    3.00    --  -42.16 -57.00 150.00  101
  3  \w   -116.00 -18.00   1.00    3.00    --  -42.16 -38.00-120.00   98
  4  \w     21.00 109.00   1.00   12.00    --  103.72 -94.00 -30.00   88
  5  \w     78.00 177.00   1.00   12.00    --  103.72  45.00-150.00   99
  6  \w     28.00 136.00   1.00   12.00    --  103.72 -77.00 120.00  108
  7  \w     31.00 130.00   1.00   12.00    --  103.72 -45.00  90.00   99
  8  \w     75.00 178.00   1.00   12.00    --  103.72  30.00 -90.00  103
  9  \w     31.00 133.00   1.00   12.00    --  103.72 -61.00-120.00  102
 10  \w   -115.00 -76.00   1.00    3.00    --  -42.16 -57.00  30.00   39
;
_diffrn_measurement_device 'four-circle diffractometer'
_diffrn_measurement_device_type 'SuperNova, Dual, Cu at home/near, AtlasS2'
_diffrn_measurement_method '\w scans'
_diffrn_orient_matrix_type 'CrysAlisPro convention (1999,Acta A55,543-557)'
_diffrn_orient_matrix_UB_11 0.0163434000
_diffrn_orient_matrix_UB_12 0.0202499000
_diffrn_orient_matrix_UB_13 0.0857264000
_diffrn_orient_matrix_UB_21 0.0789189000
_diffrn_orient_matrix_UB_22 -0.0201570000
_diffrn_orient_matrix_UB_23 0.0219858000
_diffrn_orient_matrix_UB_31 0.0149286000
_diffrn_orient_matrix_UB_32 0.0842750000
_diffrn_orient_matrix_UB_33 -0.0153231000
_diffrn_radiation_monochromator mirror
_diffrn_radiation_probe x-ray
_diffrn_radiation_type 'Cu K\a'
_diffrn_radiation_wavelength 1.54184
_diffrn_reflns_av_R_equivalents 0.0188
_diffrn_reflns_av_unetI/netI 0.0188
_diffrn_reflns_Laue_measured_fraction_full 0.999
_diffrn_reflns_Laue_measured_fraction_max 0.983
_diffrn_reflns_limit_h_max 25
_diffrn_reflns_limit_h_min -22
_diffrn_reflns_limit_k_max 21
_diffrn_reflns_limit_k_min -14
_diffrn_reflns_limit_l_max 22
_diffrn_reflns_limit_l_min -22
_diffrn_reflns_number 17359
_diffrn_reflns_point_group_measured_fraction_full 0.999
_diffrn_reflns_point_group_measured_fraction_max 0.983
_diffrn_reflns_theta_full 67.684
_diffrn_reflns_theta_max 71.970
_diffrn_reflns_theta_min 3.471
_diffrn_source 'micro-focus sealed X-ray tube'
_diffrn_source_type 'SuperNova (Cu) X-ray Source'
_exptl_absorpt_coefficient_mu 4.777
_exptl_absorpt_correction_T_max 0.53621
_exptl_absorpt_correction_T_min 0.49768
_exptl_absorpt_correction_type sphere
_exptl_absorpt_process_details
;
CrysAlisPro 1.171.40.67a (Rigaku Oxford Diffraction, 2019)
Spherical absorption correction
 using equivalent radius and absorption coefficient.
Empirical absorption correction using spherical harmonics,
 implemented in SCALE3 ABSPACK scaling algorithm.
;
_exptl_crystal_colour red
_exptl_crystal_colour_primary red
_exptl_crystal_density_diffrn 1.526
_exptl_crystal_description block
_exptl_crystal_F_000 2832
_exptl_crystal_size_max 0.261
_exptl_crystal_size_mid 0.153
_exptl_crystal_size_min 0.146
_exptl_crystal_size_rad 0.099
_refine_diff_density_max 0.481
_refine_diff_density_min -0.367
_refine_diff_density_rms 0.047
_refine_ls_extinction_method none
_refine_ls_goodness_of_fit_ref 1.030
_refine_ls_hydrogen_treatment constr
_refine_ls_matrix_type full
_refine_ls_number_parameters 464
_refine_ls_number_reflns 5876
_refine_ls_number_restraints 154
_refine_ls_restrained_S_all 1.088
_refine_ls_R_factor_all 0.0334
_refine_ls_R_factor_gt 0.0315
_refine_ls_shift/su_max 0.001
_refine_ls_shift/su_mean 0.000
_refine_ls_structure_factor_coef Fsqd
_refine_ls_weighting_details 'w=1/[\s^2^(Fo^2^)+(0.0477P)^2^+4.9266P] where P=(Fo^2^+2Fc^2^)/3'
_refine_ls_weighting_scheme calc
_refine_ls_wR_factor_gt 0.0832
_refine_ls_wR_factor_ref 0.0847
_reflns_Friedel_coverage 0.000
_reflns_number_gt 5544
_reflns_number_total 5876
_reflns_threshold_expression 'I > 2\s(I)'
_cod_data_source_file d1sc04956a1.cif
_cod_data_source_block ltb-07-006-full-redprac-refprac
_cod_original_cell_volume 6075.04(10)
_cod_database_code 1566390
_shelxl_version_number 2013-4
_chemical_oxdiff_formula 'Fe C26 H24 N10 B2 F8 O'
_chemical_oxdiff_usercomment 'EtOH/Tol vap diffl 150 K'
_shelx_space_group_comment
;
The symmetry employed for this shelxl refinement is uniquely defined
by the following loop, which should always be used as a source of
symmetry information in preference to the above space-group names.
They are only intended as comments.
;
_reflns_odcompleteness_completeness 99.98
_reflns_odcompleteness_iscentric 1
_reflns_odcompleteness_theta 66.97
_olex2_refinement_description
;
1. Fixed Uiso
 At 1.2 times of:
  All C(H) groups, All C(H,H) groups, All N(H) groups
 At 1.5 times of:
  All C(H,H,H) groups, All O(H) groups
2. Restrained distances
 F8A-F6A \\sim F5B-F8B
 with sigma of 0.04
 F7A-B2A \\sim F7B-B2B
 with sigma of 0.02
 F8A-B2A \\sim F5B-B2B
 with sigma of 0.02
 B2A-F5A \\sim B2B-F6B
 with sigma of 0.02
 B2A-F6A \\sim B2B-F8B
 with sigma of 0.02
 F8A-F5A \\sim F5B-F6B
 with sigma of 0.04
 F5A-F6A \\sim F6B-F8B
 with sigma of 0.04
 F7A-F8A \\sim F7B-F5B
 with sigma of 0.04
 F7A-F5A \\sim F7B-F6B
 with sigma of 0.04
 F7A-F6A \\sim F7B-F8B
 with sigma of 0.04
 B2B-F7B \\sim B2B-F5B \\sim B2B-F6B \\sim B2B-F8B
 with sigma of 0.02
 F7A-F8A \\sim F7A-F5A \\sim F7A-F6A \\sim F8A-F5A \\sim F8A-F6A \\sim F5A-F6A
 with sigma of 0.04
 B2A-F7A \\sim B2A-F8A \\sim B2A-F5A \\sim B2A-F6A
 with sigma of 0.02
 F7B-F5B \\sim F7B-F8B \\sim F5B-F8B \\sim F6B-F8B
 with sigma of 0.04
3. Rigid body (RIGU) restrains
 B2B, F7B, F5B, F6B, F8B
 with sigma for 1-2 distances of 0.004 and sigma for 1-3 distances of 0.004
 B2A, F7A, F8A, F5A, F6A
 with sigma for 1-2 distances of 0.004 and sigma for 1-3 distances of 0.004
4. Others
 Sof(B2B)=Sof(F7B)=Sof(F5B)=Sof(F6B)=Sof(F8B)=1-FVAR(1)
 Sof(F7A)=Sof(F8A)=Sof(B2A)=Sof(F5A)=Sof(F6A)=FVAR(1)
5.a Secondary CH2 refined with riding coordinates:
 C24(H24A,H24B)
5.b Aromatic/amide H refined with riding coordinates:
 N10(H10), N5(H5), N6(H6), N1(H1), C21(H21), C22(H22), C18(H18), C12(H12),
 C16(H16), C2(H2), C10(H10A), C13(H13), C1(H1A), C11(H11), C5(H5A), C7(H7),
 C17(H17), C6(H6A)
5.c Idealised Me refined as rotating group:
 C23(H23A,H23B,H23C)
5.d Idealised tetrahedral OH refined as rotating group:
 O1(H1B)
;
_olex2_submission_special_instructions 'No special instructions were received'
_oxdiff_exptl_absorpt_empirical_details
;
Empirical correction (ABSPACK) includes:
- Absorption correction using spherical harmonics
- Frame scaling
;
_oxdiff_exptl_absorpt_empirical_full_max 1.231
_oxdiff_exptl_absorpt_empirical_full_min 0.853

loop_
_space_group_symop_operation_xyz
'x, y, z'
'-x, y, -z+1/2'
'x+1/2, y+1/2, z'
'-x+1/2, y+1/2, -z+1/2'
'-x, -y, -z'
'x, -y, z-1/2'
'-x+1/2, -y+1/2, -z'
'x+1/2, -y+1/2, z-1/2'

loop_
_atom_site_label
_atom_site_type_symbol
_atom_site_fract_x
_atom_site_fract_y
_atom_site_fract_z
_atom_site_U_iso_or_equiv
_atom_site_adp_type
_atom_site_occupancy
_atom_site_site_symmetry_order
_atom_site_calc_flag
_atom_site_refinement_flags_posn
_atom_site_refinement_flags_adp
_atom_site_refinement_flags_occupancy
_atom_site_disorder_assembly
_atom_site_disorder_group
Fe2 Fe 0.5000 0.26540(2) 0.7500 0.02038(9) Uani 1 2 d S T P . .
Fe1 Fe 0.0000 0.26090(2) 0.7500 0.02055(9) Uani 1 2 d S T P . .
F2 F 0.34302(5) 0.11309(6) 1.02736(6) 0.0389(2) Uani 1 1 d . . . . .
F1 F 0.38630(6) 0.00519(7) 0.99295(7) 0.0453(3) Uani 1 1 d . . . . .
F3 F 0.28711(7) 0.06294(7) 0.90579(6) 0.0514(3) Uani 1 1 d . . . . .
F4 F 0.28255(6) -0.00096(7) 1.00920(7) 0.0464(3) Uani 1 1 d . . . . .
O1 O 0.62086(7) 0.15398(8) 0.98159(7) 0.0390(3) Uani 1 1 d . . . . .
H1B H 0.6240 0.1090 0.9963 0.058 Uiso 1 1 calc R U . . .
N9 N 0.56965(7) 0.34446(7) 0.80756(7) 0.0236(3) Uani 1 1 d . . . . .
N3 N 0.11287(7) 0.27549(8) 0.80067(7) 0.0244(3) Uani 1 1 d . . . . .
N8 N 0.49029(7) 0.26358(7) 0.84820(7) 0.0235(3) Uani 1 1 d . . . . .
N4 N 0.02407(7) 0.35258(8) 0.68249(7) 0.0253(3) Uani 1 1 d . . . . .
N2 N 0.04103(7) 0.17294(8) 0.83998(7) 0.0263(3) Uani 1 1 d . . . . .
N7 N 0.42421(7) 0.18787(8) 0.72814(7) 0.0272(3) Uani 1 1 d . . . . .
N10 N 0.61422(7) 0.39382(8) 0.79434(8) 0.0272(3) Uani 1 1 d . . . . .
H10 H 0.6180 0.3988 0.7503 0.033 Uiso 1 1 calc R U . . .
N5 N -0.01098(7) 0.40289(8) 0.62520(8) 0.0301(3) Uani 1 1 d . . . . .
H5 H -0.0561 0.4017 0.5982 0.036 Uiso 1 1 calc R U . . .
N6 N 0.38141(8) 0.14620(8) 0.66689(8) 0.0324(3) Uani 1 1 d . . . . .
H6 H 0.3851 0.1440 0.6226 0.039 Uiso 1 1 calc R U . . .
N1 N 0.01554(8) 0.11617(8) 0.87137(8) 0.0320(3) Uani 1 1 d . . . . .
H1 H -0.0285 0.1031 0.8546 0.038 Uiso 1 1 calc R U . . .
C15 C 0.44183(8) 0.21599(9) 0.85776(9) 0.0271(3) Uani 1 1 d . . . . .
C14 C 0.40138(8) 0.17482(9) 0.78561(9) 0.0282(3) Uani 1 1 d . . . . .
C20 C 0.57993(8) 0.35492(9) 0.88286(9) 0.0250(3) Uani 1 1 d . . . . .
C19 C 0.53318(8) 0.30815(9) 0.90761(9) 0.0250(3) Uani 1 1 d . . . . .
C4 C 0.15323(9) 0.23045(10) 0.86051(9) 0.0278(3) Uani 1 1 d . . . . .
C3 C 0.11152(8) 0.17369(10) 0.88240(9) 0.0282(3) Uani 1 1 d . . . . .
C8 C 0.14327(8) 0.33151(10) 0.77444(9) 0.0276(3) Uani 1 1 d . . . . .
C21 C 0.63228(9) 0.41076(10) 0.91739(10) 0.0310(3) Uani 1 1 d . . . . .
H21 H 0.6497 0.4280 0.9687 0.037 Uiso 1 1 calc R U . . .
C9 C 0.09238(8) 0.37527(9) 0.70940(9) 0.0273(3) Uani 1 1 d . . . . .
C22 C 0.65238(9) 0.43458(10) 0.85892(10) 0.0332(4) Uani 1 1 d . . . . .
H22 H 0.6862 0.4721 0.8631 0.040 Uiso 1 1 calc R U . . .
C18 C 0.52903(10) 0.30618(10) 0.97988(9) 0.0321(4) Uani 1 1 d . . . . .
H18 H 0.5582 0.3374 1.0205 0.038 Uiso 1 1 calc R U . . .
C12 C 0.33196(10) 0.10823(11) 0.68403(11) 0.0400(4) Uani 1 1 d . . . . .
H12 H 0.2966 0.0762 0.6504 0.048 Uiso 1 1 calc R U . . .
C16 C 0.43607(10) 0.21086(10) 0.92902(10) 0.0332(4) Uani 1 1 d . . . . .
H16 H 0.4033 0.1775 0.9358 0.040 Uiso 1 1 calc R U . . .
C2 C 0.13043(10) 0.11763(11) 0.94143(11) 0.0377(4) Uani 1 1 d . . . . .
H2 H 0.1756 0.1067 0.9786 0.045 Uiso 1 1 calc R U . . .
C10 C 0.10042(10) 0.43947(11) 0.66824(11) 0.0375(4) Uani 1 1 d . . . . .
H10A H 0.1422 0.4656 0.6753 0.045 Uiso 1 1 calc R U . . .
C13 C 0.34272(10) 0.12495(11) 0.75966(11) 0.0371(4) Uani 1 1 d . . . . .
H13 H 0.3168 0.1071 0.7875 0.045 Uiso 1 1 calc R U . . .
C1 C 0.06758(11) 0.08269(11) 0.93208(11) 0.0394(4) Uani 1 1 d . . . . .
H1A H 0.0619 0.0427 0.9625 0.047 Uiso 1 1 calc R U . . .
C11 C 0.03324(10) 0.45525(11) 0.61529(11) 0.0388(4) Uani 1 1 d . . . . .
H11 H 0.0204 0.4951 0.5789 0.047 Uiso 1 1 calc R U . . .
C5 C 0.22647(9) 0.23960(11) 0.89571(10) 0.0368(4) Uani 1 1 d . . . . .
H5A H 0.2540 0.2075 0.9364 0.044 Uiso 1 1 calc R U . . .
C7 C 0.21607(9) 0.34456(11) 0.80791(10) 0.0371(4) Uani 1 1 d . . . . .
H7 H 0.2364 0.3839 0.7897 0.045 Uiso 1 1 calc R U . . .
C17 C 0.48018(11) 0.25650(10) 0.99010(10) 0.0357(4) Uani 1 1 d . . . . .
H17 H 0.4770 0.2538 1.0384 0.043 Uiso 1 1 calc R U . . .
C6 C 0.25760(9) 0.29772(13) 0.86887(11) 0.0410(4) Uani 1 1 d . . . . .
H6A H 0.3065 0.3052 0.8919 0.049 Uiso 1 1 calc R U . . .
C24 C 0.68699(11) 0.19257(13) 1.02230(12) 0.0458(5) Uani 1 1 d . . . . .
H24A H 0.6854 0.2429 0.9988 0.055 Uiso 1 1 calc R U . . .
H24B H 0.7248 0.1631 1.0163 0.055 Uiso 1 1 calc R U . . .
B1 B 0.32357(10) 0.04469(11) 0.98328(11) 0.0303(4) Uani 1 1 d . . . . .
C23 C 0.70393(14) 0.20290(17) 1.10723(14) 0.0655(7) Uani 1 1 d . . . . .
H23A H 0.6656 0.2298 1.1137 0.098 Uiso 1 1 calc R U . . .
H23B H 0.7469 0.2324 1.1306 0.098 Uiso 1 1 calc R U . . .
H23C H 0.7102 0.1532 1.1319 0.098 Uiso 1 1 calc R U . . .
F7A F 0.29418(14) 0.49600(15) 0.77707(14) 0.0543(8) Uani 0.516(4) 1 d D U P A 1
F8A F 0.3304(2) 0.5130(3) 0.90384(16) 0.0896(16) Uani 0.516(4) 1 d D U P A 1
B2A B 0.3519(4) 0.5120(4) 0.8446(4) 0.0418(17) Uani 0.516(4) 1 d D U P A 1
F5A F 0.4028(2) 0.4572(3) 0.8559(2) 0.0774(13) Uani 0.516(4) 1 d D U P A 1
F6A F 0.37421(18) 0.5851(2) 0.8355(3) 0.0955(14) Uani 0.516(4) 1 d D U P A 1
B2B B 0.3679(5) 0.5027(5) 0.8569(5) 0.056(2) Uani 0.484(4) 1 d D U P A 2
F7B F 0.3016(4) 0.5115(3) 0.8553(7) 0.170(4) Uani 0.484(4) 1 d D U P A 2
F5B F 0.37542(18) 0.42435(17) 0.8467(2) 0.0438(8) Uani 0.484(4) 1 d D U P A 2
F6B F 0.38048(15) 0.54719(19) 0.80035(16) 0.0523(8) Uani 0.484(4) 1 d D U P A 2
F8B F 0.4171(3) 0.5259(2) 0.9264(2) 0.123(2) Uani 0.484(4) 1 d D U P A 2

loop_
_atom_site_aniso_label
_atom_site_aniso_U_11
_atom_site_aniso_U_22
_atom_site_aniso_U_33
_atom_site_aniso_U_23
_atom_site_aniso_U_13
_atom_site_aniso_U_12
Fe2 0.02047(17) 0.02154(17) 0.01911(16) 0.000 0.00781(13) 0.000
Fe1 0.01539(16) 0.02352(17) 0.02047(16) 0.000 0.00467(12) 0.000
F2 0.0318(5) 0.0344(5) 0.0416(6) -0.0092(4) 0.0049(4) 0.0021(4)
F1 0.0319(6) 0.0432(6) 0.0612(7) -0.0175(5) 0.0187(5) -0.0024(5)
F3 0.0558(7) 0.0562(7) 0.0322(5) 0.0013(5) 0.0067(5) -0.0116(6)
F4 0.0388(6) 0.0508(6) 0.0513(7) 0.0053(5) 0.0197(5) -0.0098(5)
O1 0.0371(7) 0.0381(7) 0.0388(7) 0.0061(5) 0.0119(5) 0.0042(5)
N9 0.0220(6) 0.0249(6) 0.0243(6) -0.0002(5) 0.0096(5) 0.0002(5)
N3 0.0182(6) 0.0284(6) 0.0240(6) 0.0015(5) 0.0054(5) 0.0012(5)
N8 0.0241(6) 0.0231(6) 0.0239(6) 0.0023(5) 0.0102(5) 0.0031(5)
N4 0.0215(6) 0.0278(7) 0.0233(6) 0.0034(5) 0.0053(5) 0.0004(5)
N2 0.0278(7) 0.0263(6) 0.0264(6) 0.0013(5) 0.0124(5) -0.0005(5)
N7 0.0277(6) 0.0262(6) 0.0258(6) -0.0001(5) 0.0086(5) -0.0019(5)
N10 0.0256(6) 0.0283(7) 0.0285(6) -0.0013(5) 0.0116(5) -0.0044(5)
N5 0.0260(7) 0.0323(7) 0.0265(6) 0.0074(5) 0.0046(5) 0.0027(6)
N6 0.0330(7) 0.0317(7) 0.0291(7) -0.0033(6) 0.0087(6) -0.0078(6)
N1 0.0355(8) 0.0274(7) 0.0379(7) 0.0026(6) 0.0196(6) -0.0009(6)
C15 0.0262(8) 0.0255(7) 0.0314(8) 0.0052(6) 0.0133(6) 0.0031(6)
C14 0.0272(8) 0.0272(8) 0.0312(8) 0.0050(6) 0.0125(6) 0.0007(6)
C20 0.0248(7) 0.0248(7) 0.0234(7) -0.0009(6) 0.0074(6) 0.0036(6)
C19 0.0263(7) 0.0246(7) 0.0238(7) 0.0013(6) 0.0095(6) 0.0051(6)
C4 0.0226(8) 0.0322(8) 0.0261(8) 0.0024(6) 0.0070(6) 0.0049(6)
C3 0.0271(8) 0.0295(8) 0.0273(7) 0.0031(6) 0.0101(6) 0.0069(6)
C8 0.0213(7) 0.0315(8) 0.0275(7) 0.0004(6) 0.0069(6) -0.0035(6)
C21 0.0295(8) 0.0298(8) 0.0289(8) -0.0062(6) 0.0064(6) -0.0008(7)
C9 0.0239(7) 0.0292(8) 0.0269(7) 0.0004(6) 0.0079(6) -0.0037(6)
C22 0.0285(8) 0.0316(9) 0.0360(9) -0.0059(7) 0.0089(7) -0.0064(7)
C18 0.0390(9) 0.0329(8) 0.0249(8) -0.0019(6) 0.0133(7) 0.0048(7)
C12 0.0345(9) 0.0365(9) 0.0445(10) -0.0016(8) 0.0107(8) -0.0129(8)
C16 0.0374(9) 0.0334(9) 0.0353(9) 0.0064(7) 0.0211(7) 0.0028(7)
C2 0.0371(9) 0.0383(10) 0.0385(9) 0.0146(8) 0.0159(8) 0.0147(8)
C10 0.0331(9) 0.0336(9) 0.0437(10) 0.0078(8) 0.0130(8) -0.0071(7)
C13 0.0343(9) 0.0347(9) 0.0432(10) 0.0038(7) 0.0163(8) -0.0088(7)
C1 0.0495(11) 0.0319(9) 0.0448(10) 0.0139(8) 0.0270(9) 0.0123(8)
C11 0.0400(10) 0.0351(9) 0.0393(9) 0.0147(8) 0.0134(8) 0.0009(8)
C5 0.0232(8) 0.0480(11) 0.0322(9) 0.0062(7) 0.0036(7) 0.0065(7)
C7 0.0224(8) 0.0468(10) 0.0383(9) 0.0029(8) 0.0079(7) -0.0081(7)
C17 0.0475(10) 0.0381(9) 0.0281(8) 0.0045(7) 0.0220(7) 0.0069(8)
C6 0.0163(7) 0.0594(12) 0.0401(10) 0.0017(9) 0.0033(7) -0.0025(8)
C24 0.0383(10) 0.0463(11) 0.0509(11) 0.0089(9) 0.0157(9) 0.0005(9)
B1 0.0256(9) 0.0309(9) 0.0329(9) -0.0031(7) 0.0099(7) -0.0045(7)
C23 0.0581(15) 0.0761(17) 0.0515(13) -0.0070(12) 0.0101(11) -0.0060(13)
F7A 0.0525(15) 0.0546(15) 0.0435(13) 0.0020(10) 0.0059(11) -0.0118(11)
F8A 0.086(3) 0.155(4) 0.0303(13) -0.0051(16) 0.0251(14) 0.058(2)
B2A 0.031(2) 0.047(3) 0.047(3) -0.020(2) 0.015(2) -0.003(2)
F5A 0.075(3) 0.110(3) 0.0499(17) 0.011(2) 0.0283(18) 0.054(3)
F6A 0.0541(18) 0.068(2) 0.157(4) -0.015(2) 0.034(2) -0.0224(16)
B2B 0.082(6) 0.042(3) 0.068(4) -0.005(3) 0.057(4) -0.008(3)
F7B 0.119(4) 0.076(3) 0.396(12) 0.009(5) 0.186(7) 0.011(3)
F5B 0.0495(17) 0.0405(15) 0.0525(16) -0.0088(11) 0.0320(14) -0.0108(12)
F6B 0.0557(16) 0.0524(18) 0.0468(14) 0.0037(12) 0.0181(12) -0.0107(13)
F8B 0.221(5) 0.097(3) 0.0563(19) -0.0228(18) 0.061(3) -0.103(3)

loop_
_atom_type_symbol
_atom_type_description
_atom_type_scat_dispersion_real
_atom_type_scat_dispersion_imag
_atom_type_scat_source
C C 0.0181 0.0091 'International Tables Vol C Tables 4.2.6.8 and 6.1.1.4'
H H 0.0000 0.0000 'International Tables Vol C Tables 4.2.6.8 and 6.1.1.4'
B B 0.0090 0.0039 'International Tables Vol C Tables 4.2.6.8 and 6.1.1.4'
F F 0.0727 0.0534 'International Tables Vol C Tables 4.2.6.8 and 6.1.1.4'
Fe Fe -1.1336 3.1974 'International Tables Vol C Tables 4.2.6.8 and 6.1.1.4'
N N 0.0311 0.0180 'International Tables Vol C Tables 4.2.6.8 and 6.1.1.4'
O O 0.0492 0.0322 'International Tables Vol C Tables 4.2.6.8 and 6.1.1.4'

loop_
_exptl_crystal_face_index_h
_exptl_crystal_face_index_k
_exptl_crystal_face_index_l
_exptl_crystal_face_perp_dist
1 0 -11 0.1124
2 11 -4 0.0725
12 -1 -1 0.0745
-4 -11 3 0.0704
0 11 0 0.0796
11 -4 -10 0.1164
-11 0 10 0.1172
5 10 -6 0.0818
5 7 -10 0.0975
-5 -2 12 0.1094
3 9 5 0.1105
4 1 9 0.1082
10 -1 3 0.0812
4 11 -3 0.0758
-11 0 -3 0.0813
12 -1 -1 0.0742
-12 1 1 0.0764
13 -1 -4 0.0890
-2 11 -1 0.0799
-13 -2 5 0.0956
2 -11 -2 0.1007
8 2 -11 0.1113
4 -3 -12 0.1236

loop_
_geom_angle_atom_site_label_1
_geom_angle_atom_site_label_2
_geom_angle_atom_site_label_3
_geom_angle
_geom_angle_site_symmetry_1
_geom_angle_site_symmetry_3
_geom_angle_publ_flag
N9 Fe2 N9 91.54(8) 2_656 . ?
N9 Fe2 N7 91.11(5) 2_656 . ?
N9 Fe2 N7 158.72(5) 2_656 2_656 ?
N9 Fe2 N7 158.72(5) . . ?
N9 Fe2 N7 91.11(5) . 2_656 ?
N8 Fe2 N9 79.38(5) . . ?
N8 Fe2 N9 101.95(5) . 2_656 ?
N8 Fe2 N9 101.95(5) 2_656 . ?
N8 Fe2 N9 79.38(5) 2_656 2_656 ?
N8 Fe2 N8 178.13(8) 2_656 . ?
N8 Fe2 N7 79.41(5) 2_656 2_656 ?
N8 Fe2 N7 99.29(5) 2_656 . ?
N8 Fe2 N7 99.29(5) . 2_656 ?
N8 Fe2 N7 79.41(5) . . ?
N7 Fe2 N7 94.03(8) . 2_656 ?
N3 Fe1 N3 166.43(7) 2_556 . ?
N3 Fe1 N4 96.26(5) . 2_556 ?
N3 Fe1 N4 73.77(5) 2_556 2_556 ?
N3 Fe1 N4 96.26(5) 2_556 . ?
N3 Fe1 N4 73.77(5) . . ?
N3 Fe1 N2 73.81(5) 2_556 2_556 ?
N3 Fe1 N2 73.81(5) . . ?
N3 Fe1 N2 116.38(5) . 2_556 ?
N3 Fe1 N2 116.38(5) 2_556 . ?
N4 Fe1 N4 87.68(7) . 2_556 ?
N2 Fe1 N4 147.33(5) . . ?
N2 Fe1 N4 99.68(5) 2_556 . ?
N2 Fe1 N4 99.68(5) . 2_556 ?
N2 Fe1 N4 147.33(5) 2_556 2_556 ?
N2 Fe1 N2 91.13(7) 2_556 . ?
C24 O1 H1B 109.5 . . ?
N10 N9 Fe2 137.99(10) . . ?
N10 N9 C20 105.60(12) . . ?
C20 N9 Fe2 116.40(10) . . ?
C4 N3 Fe1 120.05(11) . . ?
C4 N3 C8 119.97(13) . . ?
C8 N3 Fe1 119.94(10) . . ?
C15 N8 Fe2 119.55(11) . . ?
C19 N8 Fe2 119.68(11) . . ?
C19 N8 C15 120.74(13) . . ?
N5 N4 Fe1 138.79(10) . . ?
C9 N4 Fe1 115.61(10) . . ?
C9 N4 N5 104.90(13) . . ?
N1 N2 Fe1 138.35(11) . . ?
C3 N2 Fe1 116.43(10) . . ?
C3 N2 N1 105.10(13) . . ?
N6 N7 Fe2 137.59(11) . . ?
N6 N7 C14 105.83(13) . . ?
C14 N7 Fe2 116.24(11) . . ?
N9 N10 H10 124.3 . . ?
N9 N10 C22 111.37(13) . . ?
C22 N10 H10 124.3 . . ?
N4 N5 H5 124.2 . . ?
C11 N5 N4 111.66(13) . . ?
C11 N5 H5 124.2 . . ?
N7 N6 H6 124.5 . . ?
N7 N6 C12 111.01(14) . . ?
C12 N6 H6 124.5 . . ?
N2 N1 H1 124.2 . . ?
C1 N1 N2 111.52(15) . . ?
C1 N1 H1 124.2 . . ?
N8 C15 C14 110.71(13) . . ?
N8 C15 C16 120.71(15) . . ?
C16 C15 C14 128.57(15) . . ?
N7 C14 C15 113.85(14) . . ?
N7 C14 C13 110.34(15) . . ?
C13 C14 C15 135.80(15) . . ?
N9 C20 C19 113.79(13) . . ?
N9 C20 C21 110.42(14) . . ?
C21 C20 C19 135.75(14) . . ?
N8 C19 C20 110.56(13) . . ?
N8 C19 C18 121.00(15) . . ?
C18 C19 C20 128.44(15) . . ?
N3 C4 C3 112.75(14) . . ?
N3 C4 C5 121.40(16) . . ?
C5 C4 C3 125.84(15) . . ?
N2 C3 C4 116.85(14) . . ?
N2 C3 C2 110.77(15) . . ?
C2 C3 C4 132.38(16) . . ?
N3 C8 C9 113.32(13) . . ?
N3 C8 C7 121.51(15) . . ?
C7 C8 C9 125.17(15) . . ?
C20 C21 H21 127.5 . . ?
C22 C21 C20 104.90(14) . . ?
C22 C21 H21 127.5 . . ?
N4 C9 C8 117.01(14) . . ?
N4 C9 C10 110.99(14) . . ?
C10 C9 C8 132.00(15) . . ?
N10 C22 C21 107.69(15) . . ?
N10 C22 H22 126.2 . . ?
C21 C22 H22 126.2 . . ?
C19 C18 H18 120.9 . . ?
C19 C18 C17 118.29(16) . . ?
C17 C18 H18 120.9 . . ?
N6 C12 H12 125.9 . . ?
N6 C12 C13 108.16(16) . . ?
C13 C12 H12 125.9 . . ?
C15 C16 H16 120.7 . . ?
C15 C16 C17 118.57(16) . . ?
C17 C16 H16 120.7 . . ?
C3 C2 H2 127.7 . . ?
C1 C2 C3 104.59(16) . . ?
C1 C2 H2 127.7 . . ?
C9 C10 H10A 127.7 . . ?
C11 C10 C9 104.65(15) . . ?
C11 C10 H10A 127.7 . . ?
C14 C13 H13 127.7 . . ?
C12 C13 C14 104.65(16) . . ?
C12 C13 H13 127.7 . . ?
N1 C1 C2 108.02(15) . . ?
N1 C1 H1A 126.0 . . ?
C2 C1 H1A 126.0 . . ?
N5 C11 C10 107.79(15) . . ?
N5 C11 H11 126.1 . . ?
C10 C11 H11 126.1 . . ?
C4 C5 H5A 120.8 . . ?
C6 C5 C4 118.48(16) . . ?
C6 C5 H5A 120.8 . . ?
C8 C7 H7 120.8 . . ?
C6 C7 C8 118.48(17) . . ?
C6 C7 H7 120.8 . . ?
C18 C17 H17 119.7 . . ?
C16 C17 C18 120.66(15) . . ?
C16 C17 H17 119.7 . . ?
C5 C6 H6A 119.9 . . ?
C7 C6 C5 120.14(16) . . ?
C7 C6 H6A 119.9 . . ?
O1 C24 H24A 108.9 . . ?
O1 C24 H24B 108.9 . . ?
O1 C24 C23 113.20(18) . . ?
H24A C24 H24B 107.8 . . ?
C23 C24 H24A 108.9 . . ?
C23 C24 H24B 108.9 . . ?
F1 B1 F2 107.58(14) . . ?
F3 B1 F2 109.39(15) . . ?
F3 B1 F1 109.61(15) . . ?
F4 B1 F2 110.46(15) . . ?
F4 B1 F1 109.31(15) . . ?
F4 B1 F3 110.44(14) . . ?
C24 C23 H23A 109.5 . . ?
C24 C23 H23B 109.5 . . ?
C24 C23 H23C 109.5 . . ?
H23A C23 H23B 109.5 . . ?
H23A C23 H23C 109.5 . . ?
H23B C23 H23C 109.5 . . ?
F7A B2A F6A 106.2(6) . . ?
F8A B2A F7A 108.4(6) . . ?
F8A B2A F5A 111.1(6) . . ?
F8A B2A F6A 108.8(6) . . ?
F5A B2A F7A 109.2(5) . . ?
F5A B2A F6A 112.9(6) . . ?
F7B B2B F5B 105.8(6) . . ?
F7B B2B F6B 113.5(8) . . ?
F5B B2B F6B 111.5(6) . . ?
F8B B2B F7B 110.4(8) . . ?
F8B B2B F5B 110.0(7) . . ?
F8B B2B F6B 105.6(6) . . ?

loop_
_geom_bond_atom_site_label_1
_geom_bond_atom_site_label_2
_geom_bond_distance
_geom_bond_site_symmetry_2
_geom_bond_publ_flag
Fe2 N9 1.9619(13) . ?
Fe2 N9 1.9618(13) 2_656 ?
Fe2 N8 1.9205(13) 2_656 ?
Fe2 N8 1.9205(13) . ?
Fe2 N7 1.9683(14) 2_656 ?
Fe2 N7 1.9682(14) . ?
Fe1 N3 2.1375(13) 2_556 ?
Fe1 N3 2.1376(13) . ?
Fe1 N4 2.2000(13) 2_556 ?
Fe1 N4 2.2000(13) . ?
Fe1 N2 2.1746(13) 2_556 ?
Fe1 N2 2.1746(13) . ?
F2 B1 1.407(2) . ?
F1 B1 1.402(2) . ?
F3 B1 1.377(2) . ?
F4 B1 1.373(2) . ?
O1 H1B 0.8200 . ?
O1 C24 1.429(2) . ?
N9 N10 1.3421(18) . ?
N9 C20 1.3485(19) . ?
N3 C4 1.345(2) . ?
N3 C8 1.345(2) . ?
N8 C15 1.355(2) . ?
N8 C19 1.351(2) . ?
N4 N5 1.3454(18) . ?
N4 C9 1.344(2) . ?
N2 N1 1.3502(19) . ?
N2 C3 1.344(2) . ?
N7 N6 1.3426(19) . ?
N7 C14 1.348(2) . ?
N10 H10 0.8600 . ?
N10 C22 1.348(2) . ?
N5 H5 0.8600 . ?
N5 C11 1.344(2) . ?
N6 H6 0.8600 . ?
N6 C12 1.347(2) . ?
N1 H1 0.8600 . ?
N1 C1 1.342(2) . ?
C15 C14 1.458(2) . ?
C15 C16 1.384(2) . ?
C14 C13 1.401(2) . ?
C20 C19 1.461(2) . ?
C20 C21 1.397(2) . ?
C19 C18 1.385(2) . ?
C4 C3 1.462(2) . ?
C4 C5 1.388(2) . ?
C3 C2 1.403(2) . ?
C8 C9 1.460(2) . ?
C8 C7 1.388(2) . ?
C21 H21 0.9300 . ?
C21 C22 1.373(2) . ?
C9 C10 1.397(2) . ?
C22 H22 0.9300 . ?
C18 H18 0.9300 . ?
C18 C17 1.388(3) . ?
C12 H12 0.9300 . ?
C12 C13 1.371(3) . ?
C16 H16 0.9300 . ?
C16 C17 1.388(3) . ?
C2 H2 0.9300 . ?
C2 C1 1.369(3) . ?
C10 H10A 0.9300 . ?
C10 C11 1.367(3) . ?
C13 H13 0.9300 . ?
C1 H1A 0.9300 . ?
C11 H11 0.9300 . ?
C5 H5A 0.9300 . ?
C5 C6 1.386(3) . ?
C7 H7 0.9300 . ?
C7 C6 1.382(3) . ?
C17 H17 0.9300 . ?
C6 H6A 0.9300 . ?
C24 H24A 0.9700 . ?
C24 H24B 0.9700 . ?
C24 C23 1.494(3) . ?
C23 H23A 0.9600 . ?
C23 H23B 0.9600 . ?
C23 H23C 0.9600 . ?
F7A B2A 1.373(7) . ?
F8A B2A 1.342(8) . ?
B2A F5A 1.363(8) . ?
B2A F6A 1.376(8) . ?
B2B F7B 1.354(9) . ?
B2B F5B 1.387(9) . ?
B2B F6B 1.411(8) . ?
B2B F8B 1.351(9) . ?

loop_
_geom_torsion_atom_site_label_1
_geom_torsion_atom_site_label_2
_geom_torsion_atom_site_label_3
_geom_torsion_atom_site_label_4
_geom_torsion
_geom_torsion_site_symmetry_1
_geom_torsion_site_symmetry_2
_geom_torsion_site_symmetry_3
_geom_torsion_site_symmetry_4
_geom_torsion_publ_flag
Fe2 N9 N10 C22 -178.14(13) . . . . ?
Fe2 N9 C20 C19 -3.81(17) . . . . ?
Fe2 N9 C20 C21 178.04(11) . . . . ?
Fe2 N8 C15 C14 -2.62(17) . . . . ?
Fe2 N8 C15 C16 176.92(12) . . . . ?
Fe2 N8 C19 C20 2.62(17) . . . . ?
Fe2 N8 C19 C18 -177.87(12) . . . . ?
Fe2 N7 N6 C12 -171.93(14) . . . . ?
Fe2 N7 C14 C15 -5.30(18) . . . . ?
Fe2 N7 C14 C13 173.72(12) . . . . ?
Fe1 N3 C4 C3 1.19(18) . . . . ?
Fe1 N3 C4 C5 -178.62(13) . . . . ?
Fe1 N3 C8 C9 -2.24(18) . . . . ?
Fe1 N3 C8 C7 177.52(13) . . . . ?
Fe1 N4 N5 C11 169.92(13) . . . . ?
Fe1 N4 C9 C8 6.21(18) . . . . ?
Fe1 N4 C9 C10 -172.96(12) . . . . ?
Fe1 N2 N1 C1 -174.92(13) . . . . ?
Fe1 N2 C3 C4 -3.43(18) . . . . ?
Fe1 N2 C3 C2 176.14(11) . . . . ?
N9 N10 C22 C21 0.28(19) . . . . ?
N9 C20 C19 N8 0.85(18) . . . . ?
N9 C20 C19 C18 -178.62(15) . . . . ?
N9 C20 C21 C22 0.98(19) . . . . ?
N3 C4 C3 N2 1.5(2) . . . . ?
N3 C4 C3 C2 -177.94(18) . . . . ?
N3 C4 C5 C6 1.3(3) . . . . ?
N3 C8 C9 N4 -2.8(2) . . . . ?
N3 C8 C9 C10 176.19(18) . . . . ?
N3 C8 C7 C6 0.9(3) . . . . ?
N8 C15 C14 N7 5.00(19) . . . . ?
N8 C15 C14 C13 -173.67(19) . . . . ?
N8 C15 C16 C17 1.1(2) . . . . ?
N8 C19 C18 C17 0.8(2) . . . . ?
N4 N5 C11 C10 -0.2(2) . . . . ?
N4 C9 C10 C11 0.6(2) . . . . ?
N2 N1 C1 C2 -0.6(2) . . . . ?
N2 C3 C2 C1 0.3(2) . . . . ?
N7 N6 C12 C13 -0.4(2) . . . . ?
N7 C14 C13 C12 0.5(2) . . . . ?
N10 N9 C20 C19 177.33(12) . . . . ?
N10 N9 C20 C21 -0.82(17) . . . . ?
N5 N4 C9 C8 178.44(14) . . . . ?
N5 N4 C9 C10 -0.73(19) . . . . ?
N6 N7 C14 C15 -179.80(13) . . . . ?
N6 N7 C14 C13 -0.78(18) . . . . ?
N6 C12 C13 C14 -0.1(2) . . . . ?
N1 N2 C3 C4 179.75(14) . . . . ?
N1 N2 C3 C2 -0.68(18) . . . . ?
C15 N8 C19 C20 -179.25(13) . . . . ?
C15 N8 C19 C18 0.3(2) . . . . ?
C15 C14 C13 C12 179.24(19) . . . . ?
C15 C16 C17 C18 0.0(3) . . . . ?
C14 N7 N6 C12 0.75(19) . . . . ?
C14 C15 C16 C17 -179.46(16) . . . . ?
C20 N9 N10 C22 0.33(17) . . . . ?
C20 C19 C18 C17 -179.81(16) . . . . ?
C20 C21 C22 N10 -0.75(19) . . . . ?
C19 N8 C15 C14 179.24(13) . . . . ?
C19 N8 C15 C16 -1.2(2) . . . . ?
C19 C20 C21 C22 -176.59(17) . . . . ?
C19 C18 C17 C16 -0.9(3) . . . . ?
C4 N3 C8 C9 -179.96(14) . . . . ?
C4 N3 C8 C7 -0.2(2) . . . . ?
C4 C3 C2 C1 179.82(18) . . . . ?
C4 C5 C6 C7 -0.6(3) . . . . ?
C3 N2 N1 C1 0.79(18) . . . . ?
C3 C4 C5 C6 -178.49(17) . . . . ?
C3 C2 C1 N1 0.2(2) . . . . ?
C8 N3 C4 C3 178.91(14) . . . . ?
C8 N3 C4 C5 -0.9(2) . . . . ?
C8 C9 C10 C11 -178.39(18) . . . . ?
C8 C7 C6 C5 -0.4(3) . . . . ?
C21 C20 C19 N8 178.36(17) . . . . ?
C21 C20 C19 C18 -1.1(3) . . . . ?
C9 N4 N5 C11 0.58(19) . . . . ?
C9 C8 C7 C6 -179.40(17) . . . . ?
C9 C10 C11 N5 -0.2(2) . . . . ?
C16 C15 C14 N7 -174.50(16) . . . . ?
C16 C15 C14 C13 6.8(3) . . . . ?
C5 C4 C3 N2 -178.68(16) . . . . ?
C5 C4 C3 C2 1.9(3) . . . . ?
C7 C8 C9 N4 177.49(16) . . . . ?
C7 C8 C9 C10 -3.6(3) . . . . ?

loop_
_exptl_oxdiff_crystal_face_indexfrac_h
_exptl_oxdiff_crystal_face_indexfrac_k
_exptl_oxdiff_crystal_face_indexfrac_l
_exptl_oxdiff_crystal_face_x
_exptl_oxdiff_crystal_face_y
_exptl_oxdiff_crystal_face_z
1.0595 0.4801 -11.4699 -0.9562 -0.1782 0.2320
1.5368 10.6777 -3.7796 -0.0827 -0.1770 0.9807
12.4467 -0.7857 -0.6836 0.1289 0.9831 0.1301
-3.5031 -10.6770 3.1231 -0.0057 0.0074 -1.0000
0.1394 11.2369 -0.0039 0.2295 -0.2156 0.9491
10.5068 -3.5037 -9.6422 -0.7258 0.6878 0.0093
-11.0817 -0.1344 10.1277 0.6844 -0.6492 -0.3320
5.3216 9.5547 -5.7235 -0.2102 0.1015 0.9724
5.4324 6.5529 -9.7748 -0.6165 0.0817 0.7831
-5.2935 -1.7804 11.9658 0.9032 -0.1188 -0.4124
2.5141 9.2215 5.0972 0.6648 0.1246 0.7366
3.6939 0.9297 9.3232 0.8784 0.4778 -0.0094
10.1671 -1.2957 3.3821 0.4299 0.9028 -0.0092
3.7127 10.6290 -3.1828 0.0031 0.0088 1.0000
-10.6205 -0.3717 -2.8464 -0.4251 -0.8932 -0.1463
12.3201 -1.3751 -0.5149 0.1294 0.9887 0.0759
-12.4286 0.8884 0.6577 -0.1288 -0.9843 -0.1208
13.2103 -1.0753 -4.3680 -0.1803 0.9682 0.1735
-2.4319 10.8537 -1.1637 0.0803 -0.4363 0.8962
-13.1212 -1.7314 4.8556 0.1667 -0.8939 -0.4162
2.1521 -11.0123 -2.0592 -0.3644 0.3465 -0.8644
8.4953 1.7020 -11.4522 -0.8084 0.3843 0.4457
4.1369 -2.9573 -11.6560 -0.9915 0.1298 -0.0089
